data_4071683
loop_
_publ_author_name
'Jiang, Huiling'
'Song, Datong'

_publ_section_title
;
 Syntheses, Characterizations, and Reactivities of 4,5-Diazafluorenide
 Complexes of Palladium(II) and Rhodium(I)
;
_journal_issue 14
_journal_name_full Organometallics
_journal_page_first 3587
_journal_paper_doi 10.1021/om800312d
_journal_volume 27
_journal_year 2008
_chemical_formula_sum 'C19 H19 N2 Rh'
_chemical_formula_weight 378.27
_chemical_name_systematic
; 
 ? 
;
_space_group_IT_number 14
_symmetry_cell_setting monoclinic
_symmetry_space_group_name_Hall '-P 2ybc'
_symmetry_space_group_name_H-M 'P 1 21/c 1'
_atom_sites_solution_hydrogens geom
_atom_sites_solution_primary direct
_atom_sites_solution_secondary difmap
_audit_creation_method SHELXL-97
_cell_angle_alpha 90.00
_cell_angle_beta 97.249(2)
_cell_angle_gamma 90.00
_cell_formula_units_Z 4
_cell_length_a 10.0544(4)
_cell_length_b 11.1105(5)
_cell_length_c 12.8356(3)
_cell_measurement_reflns_used 9719
_cell_measurement_temperature 150(2)
_cell_measurement_theta_max 27.48
_cell_measurement_theta_min 3.04
_cell_volume 1422.40(9)
_computing_structure_refinement 'SHELXL-97 (Sheldrick, 1997)'
_computing_structure_solution 'SHELXS-97 (Sheldrick, 1990)'
_diffrn_ambient_temperature 150(2)
_diffrn_measured_fraction_theta_full 0.986
_diffrn_measured_fraction_theta_max 0.986
_diffrn_radiation_monochromator graphite
_diffrn_radiation_source 'fine-focus sealed tube'
_diffrn_radiation_type MoK\a
_diffrn_radiation_wavelength 0.71073
_diffrn_reflns_av_R_equivalents 0.0312
_diffrn_reflns_av_sigmaI/netI 0.0360
_diffrn_reflns_limit_h_max 12
_diffrn_reflns_limit_h_min -13
_diffrn_reflns_limit_k_max 14
_diffrn_reflns_limit_k_min -13
_diffrn_reflns_limit_l_max 16
_diffrn_reflns_limit_l_min -13
_diffrn_reflns_number 9719
_diffrn_reflns_theta_full 27.48
_diffrn_reflns_theta_max 27.48
_diffrn_reflns_theta_min 3.04
_exptl_absorpt_coefficient_mu 1.198
_exptl_absorpt_correction_T_max 0.819
_exptl_absorpt_correction_T_min 0.764
_exptl_absorpt_correction_type multi-scan
_exptl_absorpt_process_details
;
multi-scan from symmetry-related measurements 
 Sortav (Blessing 1995)
;
_exptl_crystal_colour 'dark green'
_exptl_crystal_density_diffrn 1.766
_exptl_crystal_density_method 'not measured'
_exptl_crystal_description block
_exptl_crystal_F_000 768
_exptl_crystal_size_max 0.20
_exptl_crystal_size_mid 0.18
_exptl_crystal_size_min 0.16
_refine_diff_density_max 0.828
_refine_diff_density_min -0.901
_refine_diff_density_rms 0.086
_refine_ls_extinction_method none
_refine_ls_goodness_of_fit_ref 1.056
_refine_ls_hydrogen_treatment refall
_refine_ls_matrix_type full
_refine_ls_number_parameters 275
_refine_ls_number_reflns 3221
_refine_ls_number_restraints 0
_refine_ls_restrained_S_all 1.056
_refine_ls_R_factor_all 0.0345
_refine_ls_R_factor_gt 0.0272
_refine_ls_shift/su_max 0.001
_refine_ls_shift/su_mean 0.000
_refine_ls_structure_factor_coef Fsqd
_refine_ls_weighting_details 'calc w=1/[\s^2^(Fo^2^)+(0.0319P)^2^+0.8918P] where P=(Fo^2^+2Fc^2^)/3'
_refine_ls_weighting_scheme calc
_refine_ls_wR_factor_gt 0.0646
_refine_ls_wR_factor_ref 0.0686
_reflns_number_gt 2771
_reflns_number_total 3221
_reflns_threshold_expression >2sigma(I)
_cod_data_source_file om800312d-file001.cif
_cod_data_source_block Compound2
_cod_depositor_comments
;
The following automatic conversions were performed:

'_symmetry_cell_setting' value 'Monoclinic' changed to 'monoclinic'
according to /home/saulius/struct/CIF-dictionaries/cif_core.dic
dictionary named 'cif_core.dic' version 2.4.1 from 2010-06-29.

Automatic conversion script
Id: cif_fix_values 1715 2011-07-08 13:25:40Z adriana 
;
_cod_original_sg_symbol_H-M P2(1)/c
_cod_database_code 4071683

loop_
_symmetry_equiv_pos_as_xyz
'x, y, z'
'-x, y+1/2, -z+1/2'
'-x, -y, -z'
'x, -y-1/2, z-1/2'

loop_
_atom_site_label
_atom_site_type_symbol
_atom_site_fract_x
_atom_site_fract_y
_atom_site_fract_z
_atom_site_U_iso_or_equiv
_atom_site_adp_type
_atom_site_occupancy
_atom_site_symmetry_multiplicity
_atom_site_calc_flag
Rh1 Rh 0.317092(17) 0.229314(17) 0.445521(13) 0.01875(8) Uani 1 1 d
N1 N 0.52383(19) 0.20715(18) 0.42342(15) 0.0184(4) Uani 1 1 d
N2 N 0.29905(19) 0.04978(17) 0.38352(14) 0.0182(4) Uani 1 1 d
C1 C 0.6386(2) 0.2697(2) 0.43839(19) 0.0211(5) Uani 1 1 d
H1 H 0.633(2) 0.347(3) 0.4570(18) 0.017(6) Uiso 1 1 d
C2 C 0.7612(3) 0.2172(2) 0.42203(19) 0.0232(5) Uani 1 1 d
H2 H 0.837(3) 0.266(3) 0.436(2) 0.032(9) Uiso 1 1 d
C3 C 0.7715(2) 0.0988(2) 0.39103(18) 0.0246(5) Uani 1 1 d
H3 H 0.855(3) 0.066(3) 0.384(2) 0.033(8) Uiso 1 1 d
C4 C 0.6535(2) 0.0283(2) 0.37527(17) 0.0212(5) Uani 1 1 d
C5 C 0.6142(2) -0.0914(2) 0.34644(19) 0.0260(5) Uani 1 1 d
H5 H 0.668(3) -0.147(3) 0.324(2) 0.027(7) Uiso 1 1 d
C6 C 0.4715(2) -0.0987(2) 0.34202(17) 0.0208(5) Uani 1 1 d
C7 C 0.3691(3) -0.1837(2) 0.31693(18) 0.0234(5) Uani 1 1 d
H7 H 0.385(3) -0.259(3) 0.301(2) 0.031(8) Uiso 1 1 d
C8 C 0.2387(2) -0.1496(2) 0.32524(18) 0.0232(5) Uani 1 1 d
H8 H 0.170(3) -0.202(3) 0.308(2) 0.028(7) Uiso 1 1 d
C9 C 0.2058(2) -0.0348(2) 0.36033(18) 0.0215(5) Uani 1 1 d
H9 H 0.116(2) -0.019(2) 0.3646(17) 0.016(6) Uiso 1 1 d
C10 C 0.4255(2) 0.0155(2) 0.37374(16) 0.0189(5) Uani 1 1 d
C11 C 0.5352(2) 0.0927(2) 0.39296(17) 0.0194(5) Uani 1 1 d
C12 C 0.3321(2) 0.4182(2) 0.43369(18) 0.0214(5) Uani 1 1 d
H12 H 0.407(2) 0.430(2) 0.3959(18) 0.015(6) Uiso 1 1 d
C13 C 0.3551(2) 0.3842(2) 0.53902(19) 0.0225(5) Uani 1 1 d
H13 H 0.444(2) 0.377(2) 0.5703(18) 0.016(6) Uiso 1 1 d
C14 C 0.2531(3) 0.3963(3) 0.6157(2) 0.0279(6) Uani 1 1 d
H14B H 0.249(3) 0.477(3) 0.636(2) 0.026(7) Uiso 1 1 d
H14A H 0.285(3) 0.359(3) 0.677(3) 0.044(9) Uiso 1 1 d
C15 C 0.1162(3) 0.3431(2) 0.5736(2) 0.0274(5) Uani 1 1 d
H15B H 0.057(3) 0.408(3) 0.540(2) 0.031(7) Uiso 1 1 d
H15A H 0.071(3) 0.309(3) 0.631(2) 0.030(7) Uiso 1 1 d
C16 C 0.1246(2) 0.2423(2) 0.4942(2) 0.0221(5) Uani 1 1 d
H16 H 0.096(3) 0.164(3) 0.517(2) 0.029(7) Uiso 1 1 d
C17 C 0.1165(2) 0.2643(2) 0.3853(2) 0.0220(5) Uani 1 1 d
H17 H 0.087(3) 0.199(2) 0.340(2) 0.020(6) Uiso 1 1 d
C18 C 0.1012(2) 0.3869(2) 0.3342(2) 0.0258(5) Uani 1 1 d
H18B H 0.116(2) 0.378(2) 0.259(2) 0.024(7) Uiso 1 1 d
H18A H 0.011(3) 0.415(3) 0.329(2) 0.032(7) Uiso 1 1 d
C19 C 0.2025(2) 0.4790(2) 0.3854(2) 0.0247(5) Uani 1 1 d
H19B H 0.167(3) 0.524(3) 0.441(2) 0.031(7) Uiso 1 1 d
H19A H 0.224(3) 0.536(3) 0.335(2) 0.028(7) Uiso 1 1 d

loop_
_atom_site_aniso_label
_atom_site_aniso_U_11
_atom_site_aniso_U_22
_atom_site_aniso_U_33
_atom_site_aniso_U_23
_atom_site_aniso_U_13
_atom_site_aniso_U_12
Rh1 0.01506(12) 0.01696(13) 0.02423(12) -0.00428(7) 0.00247(7) 0.00106(7)
N1 0.0152(10) 0.0218(11) 0.0185(9) 0.0003(8) 0.0032(7) 0.0016(8)
N2 0.0198(10) 0.0170(10) 0.0180(9) -0.0001(7) 0.0026(7) 0.0006(8)
C1 0.0216(12) 0.0193(13) 0.0222(12) 0.0006(10) 0.0021(9) -0.0015(10)
C2 0.0169(12) 0.0294(15) 0.0227(12) 0.0009(10) 0.0009(9) -0.0017(10)
C3 0.0212(12) 0.0302(15) 0.0233(12) 0.0012(10) 0.0057(9) 0.0048(10)
C4 0.0223(12) 0.0223(13) 0.0192(11) 0.0008(9) 0.0033(9) 0.0039(9)
C5 0.0253(13) 0.0239(14) 0.0292(13) -0.0021(10) 0.0048(10) 0.0046(11)
C6 0.0262(12) 0.0183(12) 0.0179(10) -0.0008(9) 0.0029(9) 0.0027(9)
C7 0.0342(14) 0.0166(13) 0.0186(11) -0.0013(9) 0.0005(9) 0.0020(11)
C8 0.0254(13) 0.0214(13) 0.0218(11) 0.0002(10) -0.0008(9) -0.0038(10)
C9 0.0203(12) 0.0214(13) 0.0228(11) 0.0009(9) 0.0028(9) 0.0006(10)
C10 0.0207(11) 0.0195(12) 0.0168(10) -0.0010(9) 0.0036(8) 0.0025(9)
C11 0.0227(12) 0.0184(12) 0.0177(10) 0.0003(9) 0.0045(8) 0.0022(9)
C12 0.0184(12) 0.0154(12) 0.0302(12) -0.0040(9) 0.0030(9) -0.0009(9)
C13 0.0211(12) 0.0150(12) 0.0304(12) -0.0056(9) -0.0007(9) 0.0011(9)
C14 0.0383(15) 0.0212(14) 0.0242(13) -0.0052(11) 0.0044(11) 0.0074(11)
C15 0.0283(13) 0.0263(14) 0.0298(13) 0.0006(11) 0.0116(10) 0.0069(11)
C16 0.0125(11) 0.0263(14) 0.0286(13) 0.0022(10) 0.0066(9) 0.0024(9)
C17 0.0153(12) 0.0218(13) 0.0284(13) -0.0037(10) 0.0007(9) 0.0012(9)
C18 0.0218(13) 0.0265(14) 0.0281(13) 0.0001(10) -0.0002(10) 0.0044(10)
C19 0.0251(13) 0.0207(13) 0.0285(13) 0.0021(11) 0.0038(10) 0.0027(10)

loop_
_atom_type_symbol
_atom_type_description
_atom_type_scat_dispersion_real
_atom_type_scat_dispersion_imag
_atom_type_scat_source
C C 0.0033 0.0016 'International Tables Vol C Tables 4.2.6.8 and 6.1.1.4'
H H 0.0000 0.0000 'International Tables Vol C Tables 4.2.6.8 and 6.1.1.4'
N N 0.0061 0.0033 'International Tables Vol C Tables 4.2.6.8 and 6.1.1.4'
Rh Rh -1.1178 0.9187 'International Tables Vol C Tables 4.2.6.8 and 6.1.1.4'

loop_
_geom_angle_atom_site_label_1
_geom_angle_atom_site_label_2
_geom_angle_atom_site_label_3
_geom_angle
C17 Rh1 C13 98.92(9)
C17 Rh1 C12 82.17(9)
C13 Rh1 C12 38.63(9)
C17 Rh1 C16 39.12(10)
C13 Rh1 C16 83.24(10)
C12 Rh1 C16 91.69(10)
C17 Rh1 N2 90.18(8)
C13 Rh1 N2 166.32(8)
C12 Rh1 N2 154.23(8)
C16 Rh1 N2 97.80(9)
C17 Rh1 N1 150.70(9)
C13 Rh1 N1 93.45(9)
C12 Rh1 N1 91.46(8)
C16 Rh1 N1 170.15(9)
N2 Rh1 N1 83.25(7)
C11 N1 C1 115.5(2)
C11 N1 Rh1 105.49(15)
C1 N1 Rh1 138.78(17)
C9 N2 C10 115.1(2)
C9 N2 Rh1 139.57(16)
C10 N2 Rh1 105.09(15)
N1 C1 C2 121.3(2)
C3 C2 C1 122.5(2)
C2 C3 C4 118.4(2)
C3 C4 C5 139.0(2)
C3 C4 C11 113.6(2)
C5 C4 C11 107.5(2)
C4 C5 C6 107.9(2)
C7 C6 C10 114.1(2)
C7 C6 C5 138.6(2)
C10 C6 C5 107.3(2)
C8 C7 C6 118.3(2)
C7 C8 C9 122.5(2)
N2 C9 C8 121.6(2)
N2 C10 C11 122.9(2)
N2 C10 C6 128.4(2)
C11 C10 C6 108.7(2)
N1 C11 C10 122.8(2)
N1 C11 C4 128.6(2)
C10 C11 C4 108.6(2)
C13 C12 C19 122.8(2)
C13 C12 Rh1 70.47(14)
C19 C12 Rh1 113.81(16)
C12 C13 C14 124.3(2)
C12 C13 Rh1 70.90(14)
C14 C13 Rh1 110.77(17)
C13 C14 C15 112.8(2)
C16 C15 C14 113.4(2)
C17 C16 C15 122.3(2)
C17 C16 Rh1 70.06(14)
C15 C16 Rh1 112.24(17)
C16 C17 C18 125.1(2)
C16 C17 Rh1 70.81(14)
C18 C17 Rh1 111.48(16)
C17 C18 C19 113.0(2)
C12 C19 C18 111.4(2)

loop_
_geom_bond_atom_site_label_1
_geom_bond_atom_site_label_2
_geom_bond_distance
Rh1 C17 2.103(2)
Rh1 C13 2.105(2)
Rh1 C12 2.111(2)
Rh1 C16 2.113(2)
Rh1 N2 2.1468(19)
Rh1 N1 2.1472(19)
N1 C11 1.339(3)
N1 C1 1.340(3)
N2 C9 1.334(3)
N2 C10 1.348(3)
C1 C2 1.403(4)
C2 C3 1.382(4)
C3 C4 1.415(3)
C4 C5 1.423(4)
C4 C11 1.430(3)
C5 C6 1.432(3)
C6 C7 1.404(3)
C6 C10 1.428(3)
C7 C8 1.382(4)
C8 C9 1.406(4)
C10 C11 1.394(3)
C12 C13 1.395(3)
C12 C19 1.528(3)
C13 C14 1.514(3)
C14 C15 1.533(4)
C15 C16 1.523(4)
C16 C17 1.411(4)
C17 C18 1.511(4)
C18 C19 1.532(4)
